data_7718805
loop_
_publ_author_name
'Faden, Lara-Pauline'
'Bayarjargal, Lkhamsuren'
'Milman, Victor'
'Winkler, Bj&#xf6;rn'
'Feldmann, Claus'

_publ_section_title
;
 Crown-ether coordination compounds of zirconium, hafnium and scandium
 using metal nanoparticles.
;
_journal_issue 24
_journal_name_full 'Dalton transactions (Cambridge, England : 2003)'
_journal_page_first 9670
_journal_page_last 9678
_journal_paper_doi 10.1039/d5dt00968e
_journal_volume 54
_journal_year 2025
_chemical_formula_moiety 'C12 H24 Cl2 O6 Sc, Al Cl4'
_chemical_formula_sum 'C12 H24 Al Cl6 O6 Sc'
_chemical_formula_weight 548.95
_space_group_crystal_system orthorhombic
_space_group_IT_number 33
_space_group_name_Hall 'P 2c -2n'
_space_group_name_H-M_alt 'P n a 21'
_atom_sites_solution_hydrogens geom
_audit_creation_date 2024-03-06
_audit_creation_method
;
Olex2 1.5
(compiled 2023.08.24 svn.re1ec1418 for OlexSys, GUI svn.r6817)
;
_audit_update_record
;
2025-04-14 deposited with the CCDC.	2025-05-26 downloaded from the CCDC.
;
_cell_angle_alpha 90
_cell_angle_beta 90
_cell_angle_gamma 90
_cell_formula_units_Z 8
_cell_length_a 19.413(9)
_cell_length_b 11.237(3)
_cell_length_c 21.092(7)
_cell_measurement_reflns_used 1527
_cell_measurement_temperature 150
_cell_measurement_theta_max 24.87
_cell_measurement_theta_min 2.79
_cell_volume 4601(3)
_computing_cell_refinement 'STOE X-Area'
_computing_data_collection 'STOE X-Area'
_computing_data_reduction 'STOE X-Area'
_computing_molecular_graphics 'Olex2 1.5 (Dolomanov et al., 2009)'
_computing_publication_material 'Olex2 1.5 (Dolomanov et al., 2009)'
_computing_structure_refinement 'SHELXL 2019/3 (Sheldrick, 2015)'
_computing_structure_solution 'olex2.solve 1.5 (Bourhis et al., 2015)'
_diffrn_ambient_temperature 150.00
_diffrn_detector_area_resol_mean 6.67
_diffrn_detector_type 'STOE Imaging Plate'
_diffrn_measured_fraction_theta_full 0.997
_diffrn_measured_fraction_theta_max 0.997
_diffrn_measurement_details '173 frames, detector distance = 100 mm'
_diffrn_measurement_device '2-circle diffractometer'
_diffrn_measurement_device_type 'STOE IPDS II'
_diffrn_measurement_method 'rotation method, \w scans'
_diffrn_radiation_type MoK\a
_diffrn_radiation_wavelength 0.71073
_diffrn_reflns_av_R_equivalents 0.0543
_diffrn_reflns_av_unetI/netI 0.0777
_diffrn_reflns_Laue_measured_fraction_full 0.997
_diffrn_reflns_Laue_measured_fraction_max 0.997
_diffrn_reflns_limit_h_max 22
_diffrn_reflns_limit_h_min -23
_diffrn_reflns_limit_k_max 12
_diffrn_reflns_limit_k_min -13
_diffrn_reflns_limit_l_max 23
_diffrn_reflns_limit_l_min -25
_diffrn_reflns_number 25099
_diffrn_reflns_point_group_measured_fraction_full 0.935
_diffrn_reflns_point_group_measured_fraction_max 0.935
_diffrn_reflns_theta_full 25.000
_diffrn_reflns_theta_max 25.000
_diffrn_reflns_theta_min 2.053
_exptl_absorpt_coefficient_mu 1.079
_exptl_absorpt_correction_T_max 0.8041
_exptl_absorpt_correction_T_min 0.4006
_exptl_absorpt_correction_type multi-scan
_exptl_absorpt_process_details
;
STOE LANA, absorption correction by scaling of reflection intensities.
J. Koziskova, F. Hahn, J. Richter, J. Kozisek, "Comparison of different
absorption corrections on the model structure of tetrakis(\m~2~-acetato)-
diaqua-di-copper(II)", Acta Chimica Slovaca, vol. 9, no. 2, 2016, pp. 136 - 140.
Afterwards a spherical absorption correction was performed within STOE LANA.
;
_exptl_crystal_colour colourless
_exptl_crystal_colour_primary colourless
_exptl_crystal_density_diffrn 1.585
_exptl_crystal_density_method 'not measured'
_exptl_crystal_description plate
_exptl_crystal_F_000 2240
_exptl_crystal_size_max 0.33
_exptl_crystal_size_mid 0.32
_exptl_crystal_size_min 0.1
_refine_diff_density_max 0.487
_refine_diff_density_min -0.466
_refine_diff_density_rms 0.082
_refine_ls_abs_structure_details
;
 Refined as an inversion twin.
;
_refine_ls_abs_structure_Flack 0.58(6)
_refine_ls_extinction_method none
_refine_ls_goodness_of_fit_ref 0.837
_refine_ls_hydrogen_treatment constr
_refine_ls_matrix_type full
_refine_ls_number_parameters 480
_refine_ls_number_reflns 7583
_refine_ls_number_restraints 19
_refine_ls_restrained_S_all 0.838
_refine_ls_R_factor_all 0.0789
_refine_ls_R_factor_gt 0.0417
_refine_ls_shift/su_max 0.000
_refine_ls_shift/su_mean 0.000
_refine_ls_structure_factor_coef Fsqd
_refine_ls_weighting_details 'w=1/[\s^2^(Fo^2^)+(0.0360P)^2^] where P=(Fo^2^+2Fc^2^)/3'
_refine_ls_weighting_scheme calc
_refine_ls_wR_factor_gt 0.0760
_refine_ls_wR_factor_ref 0.0831
_reflns_Friedel_coverage 0.820
_reflns_Friedel_fraction_full 0.868
_reflns_Friedel_fraction_max 0.868
_reflns_number_gt 4795
_reflns_number_total 7583
_reflns_threshold_expression 'I > 2\s(I)'
_cod_data_source_file d5dt00968e2.cif
_cod_data_source_block '[sccl2(18c6)][alcl4]'
_cod_depositor_comments 'Adding full bibliography for 7718804--7718807.cif.'
_cod_database_code 7718805
_shelx_shelxl_version_number 2019/3
_shelx_space_group_comment
;
The symmetry employed for this shelxl refinement is uniquely defined
by the following loop, which should always be used as a source of
symmetry information in preference to the above space-group names.
They are only intended as comments.
;
_shelx_estimated_absorpt_t_max 0.900
_shelx_estimated_absorpt_t_min 0.717
_olex2_refinement_description
;
1. Twinned data refinement
 Scales: 0.42(6)
 0.58(6)
2. Fixed Uiso
 At 1.2 times of:
  All C(H,H) groups, All C(H,H,H,H) groups
3. Restrained distances
 O12A-C22 \\sim O12-C22 \\sim O12A-C23 \\sim O12-C23
 with sigma of 0.02
4. Uiso/Uaniso restraints and constraints
C22 \\sim O12A \\sim C23: within 1.7A with sigma of 0.03 and sigma for terminal
atoms of 0.06 within 1.7A
5. Others
 Sof(H22C)=Sof(H22D)=Sof(H23C)=Sof(H23D)=Sof(O12A)=1-FVAR(1)
 Sof(O12)=Sof(H22A)=Sof(H22B)=Sof(H23A)=Sof(H23B)=FVAR(1)
6.a Secondary CH2 refined with riding coordinates:
 C5(H5A,H5B), C2(H2A,H2B), C12(H12A,H12B), C4(H4A,H4B), C1(H1A,H1B), C11(H11A,
 H11B), C10(H10A,H10B), C3(H3A,H3B), C8(H8A,H8B), C7(H7A,H7B), C9(H9A,H9B),
 C6(H6A,H6B), C24(H24A,H24B), C13(H13A,H13B), C14(H14A,H14B), C22(H22C,H22D),
 C22(H22A,H22B), C17(H17A,H17B), C19(H19A,H19B), C18(H18A,H18B), C23(H23C,H23D),
  C23(H23A,H23B), C16(H16A,H16B), C15(H15A,H15B), C20(H20A,H20B), C21(H21A,H21B)
;
_olex2_submission_special_instructions 'No special instructions were received'

loop_
_space_group_symop_operation_xyz
'x, y, z'
'-x, -y, z+1/2'
'-x+1/2, y+1/2, z+1/2'
'x+1/2, -y+1/2, z'

loop_
_atom_site_label
_atom_site_type_symbol
_atom_site_fract_x
_atom_site_fract_y
_atom_site_fract_z
_atom_site_U_iso_or_equiv
_atom_site_adp_type
_atom_site_occupancy
_atom_site_site_symmetry_order
_atom_site_calc_flag
_atom_site_refinement_flags_posn
_atom_site_refinement_flags_adp
_atom_site_refinement_flags_occupancy
_atom_site_disorder_assembly
_atom_site_disorder_group
Sc1 Sc 0.63437(5) 0.25283(10) 0.34313(8) 0.0225(3) Uani 1 1 d . . . . .
Cl1 Cl 0.50887(7) 0.25364(16) 0.34507(12) 0.0364(5) Uani 1 1 d . . . . .
Cl2 Cl 0.75875(7) 0.24622(16) 0.34657(11) 0.0321(5) Uani 1 1 d . . . . .
O1 O 0.6441(2) 0.4172(5) 0.2838(3) 0.0267(13) Uani 1 1 d . . . . .
O4 O 0.6380(2) 0.0567(4) 0.3500(3) 0.0295(13) Uani 1 1 d . . . . .
O3 O 0.6298(2) 0.1939(5) 0.4432(3) 0.0351(15) Uani 1 1 d . . . . .
O5 O 0.6268(2) 0.1789(5) 0.2438(3) 0.0300(14) Uani 1 1 d . . . . .
O6 O 0.6067(3) 0.3546(5) 0.1423(3) 0.0435(15) Uani 1 1 d . . . . .
O2 O 0.6305(2) 0.4113(5) 0.4041(3) 0.0319(14) Uani 1 1 d . . . . .
C5 C 0.6497(4) 0.0756(8) 0.4593(5) 0.042(3) Uani 1 1 d . . . . .
H5A H 0.631019 0.053028 0.501275 0.050 Uiso 1 1 calc R U . . .
H5B H 0.700563 0.068574 0.460585 0.050 Uiso 1 1 calc R U . . .
C2 C 0.6006(4) 0.5150(7) 0.3748(5) 0.036(2) Uani 1 1 d . . . . .
H2A H 0.606366 0.585741 0.402238 0.044 Uiso 1 1 calc R U . . .
H2B H 0.550900 0.502676 0.366738 0.044 Uiso 1 1 calc R U . . .
C12 C 0.6844(3) 0.4246(7) 0.2263(5) 0.033(2) Uani 1 1 d . . . . .
H12A H 0.707699 0.347430 0.219068 0.039 Uiso 1 1 calc R U . . .
H12B H 0.720396 0.486096 0.231665 0.039 Uiso 1 1 calc R U . . .
C4 C 0.6425(4) 0.2824(8) 0.4907(5) 0.040(2) Uani 1 1 d . . . . .
H4A H 0.692600 0.296728 0.495261 0.048 Uiso 1 1 calc R U . . .
H4B H 0.623901 0.256519 0.532161 0.048 Uiso 1 1 calc R U . . .
C1 C 0.6385(4) 0.5306(7) 0.3143(5) 0.035(2) Uani 1 1 d . . . . .
H1A H 0.613581 0.586982 0.286481 0.042 Uiso 1 1 calc R U . . .
H1B H 0.685028 0.563184 0.322659 0.042 Uiso 1 1 calc R U . . .
C11 C 0.6412(4) 0.4549(8) 0.1685(5) 0.043(2) Uani 1 1 d . . . . .
H11A H 0.606597 0.515503 0.180536 0.052 Uiso 1 1 calc R U . . .
H11B H 0.671411 0.490142 0.135727 0.052 Uiso 1 1 calc R U . . .
C10 C 0.5522(3) 0.3068(8) 0.1804(5) 0.040(2) Uani 1 1 d . . . . .
H10A H 0.508658 0.308195 0.155922 0.048 Uiso 1 1 calc R U . . .
H10B H 0.545903 0.357099 0.218486 0.048 Uiso 1 1 calc R U . . .
C3 C 0.6067(4) 0.3931(8) 0.4684(5) 0.044(2) Uani 1 1 d . . . . .
H3A H 0.556056 0.382373 0.469306 0.052 Uiso 1 1 calc R U . . .
H3B H 0.618957 0.461786 0.495470 0.052 Uiso 1 1 calc R U . . .
C8 C 0.6616(4) 0.0633(7) 0.2428(5) 0.034(2) Uani 1 1 d . . . . .
H8A H 0.711654 0.074350 0.249669 0.041 Uiso 1 1 calc R U . . .
H8B H 0.654970 0.024924 0.200972 0.041 Uiso 1 1 calc R U . . .
C7 C 0.6325(4) -0.0140(7) 0.2938(5) 0.032(2) Uani 1 1 d . . . . .
H7A H 0.583814 -0.034143 0.284781 0.038 Uiso 1 1 calc R U . . .
H7B H 0.659278 -0.088516 0.297929 0.038 Uiso 1 1 calc R U . . .
C9 C 0.5676(4) 0.1820(8) 0.2003(5) 0.042(2) Uani 1 1 d . . . . .
H9A H 0.526707 0.147615 0.221661 0.050 Uiso 1 1 calc R U . . .
H9B H 0.577724 0.133035 0.162433 0.050 Uiso 1 1 calc R U . . .
C6 C 0.6207(4) -0.0016(7) 0.4089(5) 0.034(2) Uani 1 1 d . . . . .
H6A H 0.641303 -0.082094 0.410658 0.041 Uiso 1 1 calc R U . . .
H6B H 0.570125 -0.008778 0.413548 0.041 Uiso 1 1 calc R U . . .
Sc2 Sc 0.38157(5) 0.74768(12) 0.35053(8) 0.0227(3) Uani 1 1 d . . . . .
Cl3 Cl 0.25670(7) 0.73700(17) 0.36325(11) 0.0375(6) Uani 1 1 d . . . . .
Cl4 Cl 0.50589(7) 0.76029(15) 0.34151(12) 0.0322(5) Uani 1 1 d . . . . .
O7 O 0.3798(2) 0.9079(5) 0.2876(3) 0.0280(13) Uani 1 1 d . . . . .
O8 O 0.3789(2) 0.9074(5) 0.4105(3) 0.0261(13) Uani 1 1 d . . . . .
O9 O 0.3870(2) 0.6942(5) 0.4509(3) 0.0298(13) Uani 1 1 d . . . . .
O12 O 0.2982(3) 0.8678(6) 0.1769(4) 0.040(2) Uani 0.832(14) 1 d D . P A 1
O11 O 0.3666(2) 0.6677(5) 0.2543(3) 0.0341(15) Uani 1 1 d . . . . .
O10 O 0.3956(2) 0.5524(4) 0.3581(3) 0.0290(14) Uani 1 1 d . . . . .
C24 C 0.4118(3) 0.9094(7) 0.2254(5) 0.036(2) Uani 1 1 d . . . . .
H24A H 0.431774 0.830119 0.216364 0.043 Uiso 1 1 calc R U . . .
H24B H 0.449769 0.968214 0.225130 0.043 Uiso 1 1 calc R U . . .
C13 C 0.3838(4) 1.0229(8) 0.3185(5) 0.038(2) Uani 1 1 d . . . . .
H13A H 0.360434 1.083996 0.292476 0.046 Uiso 1 1 calc R U . . .
H13B H 0.432584 1.046613 0.324027 0.046 Uiso 1 1 calc R U . . .
C14 C 0.3496(4) 1.0122(7) 0.3813(5) 0.036(2) Uani 1 1 d . . . . .
H14A H 0.358645 1.083539 0.407531 0.043 Uiso 1 1 calc R U . . .
H14B H 0.299154 1.003047 0.376135 0.043 Uiso 1 1 calc R U . . .
C22 C 0.3068(4) 0.7489(9) 0.1630(5) 0.050(3) Uani 1 1 d D U . . .
H22C H 0.304530 0.693760 0.126512 0.060 Uiso 0.168(14) 1 calc R U P A 2
H22D H 0.260620 0.786118 0.164697 0.060 Uiso 0.168(14) 1 calc R U P A 2
H22A H 0.352273 0.738947 0.142451 0.060 Uiso 0.832(14) 1 calc R U P A 1
H22B H 0.271319 0.725892 0.131662 0.060 Uiso 0.832(14) 1 calc R U P A 1
C17 C 0.4099(4) 0.5765(8) 0.4683(5) 0.036(2) Uani 1 1 d . . . . .
H17A H 0.392286 0.554231 0.510685 0.043 Uiso 1 1 calc R U . . .
H17B H 0.460881 0.572289 0.468829 0.043 Uiso 1 1 calc R U . . .
C19 C 0.3846(4) 0.4780(8) 0.3031(5) 0.034(2) Uani 1 1 d . . . . .
H19A H 0.335613 0.454181 0.299379 0.041 Uiso 1 1 calc R U . . .
H19B H 0.413585 0.405607 0.304809 0.041 Uiso 1 1 calc R U . . .
C18 C 0.3809(3) 0.4963(7) 0.4181(5) 0.033(2) Uani 1 1 d . . . . .
H18A H 0.402722 0.416760 0.420206 0.040 Uiso 1 1 calc R U . . .
H18B H 0.330562 0.486770 0.423838 0.040 Uiso 1 1 calc R U . . .
C23 C 0.3608(4) 0.9407(8) 0.1742(5) 0.046(2) Uani 1 1 d D U . . .
H23C H 0.317910 0.971110 0.193749 0.056 Uiso 0.168(14) 1 calc R U P A 2
H23D H 0.380113 1.004051 0.146912 0.056 Uiso 0.168(14) 1 calc R U P A 2
H23A H 0.347976 1.025556 0.178468 0.056 Uiso 0.832(14) 1 calc R U P A 1
H23B H 0.382950 0.930042 0.132340 0.056 Uiso 0.832(14) 1 calc R U P A 1
C16 C 0.3975(3) 0.7836(7) 0.4988(4) 0.033(2) Uani 1 1 d . . . . .
H16A H 0.447004 0.802583 0.503366 0.039 Uiso 1 1 calc R U . . .
H16B H 0.379362 0.756613 0.540212 0.039 Uiso 1 1 calc R U . . .
C15 C 0.3580(4) 0.8900(8) 0.4751(5) 0.036(2) Uani 1 1 d . . . . .
H15A H 0.307823 0.875127 0.477513 0.043 Uiso 1 1 calc R U . . .
H15B H 0.369018 0.961135 0.500842 0.043 Uiso 1 1 calc R U . . .
C20 C 0.4054(4) 0.5567(7) 0.2498(5) 0.038(2) Uani 1 1 d . . . . .
H20A H 0.455388 0.573196 0.252054 0.045 Uiso 1 1 calc R U . . .
H20B H 0.395565 0.517165 0.208802 0.045 Uiso 1 1 calc R U . . .
Cl9 Cl 0.64370(12) 0.7347(2) 0.68619(13) 0.0508(6) Uani 1 1 d . . . . .
Cl10 Cl 0.72575(9) 0.54529(18) 0.58284(14) 0.0491(6) Uani 1 1 d . . . . .
Cl12 Cl 0.73443(9) 0.8533(2) 0.55634(14) 0.0502(6) Uani 1 1 d . . . . .
Cl11 Cl 0.58129(9) 0.7054(2) 0.53126(14) 0.0581(8) Uani 1 1 d . . . . .
Al2 Al 0.67169(9) 0.7114(2) 0.58879(15) 0.0326(6) Uani 1 1 d . . . . .
Cl5 Cl 0.38535(12) 0.2170(2) 0.68343(14) 0.0561(7) Uani 1 1 d . . . . .
Cl8 Cl 0.50109(9) 0.3780(2) 0.59478(14) 0.0534(6) Uani 1 1 d . . . . .
Cl7 Cl 0.34986(11) 0.2639(3) 0.52424(14) 0.0602(8) Uani 1 1 d . . . . .
Cl6 Cl 0.48314(11) 0.0722(2) 0.56846(19) 0.0812(11) Uani 1 1 d . . . . .
Al1 Al 0.42953(10) 0.2327(2) 0.59197(15) 0.0365(6) Uani 1 1 d . . . . .
C21 C 0.3030(4) 0.6668(8) 0.2157(5) 0.043(2) Uani 1 1 d . . . . .
H21A H 0.295028 0.585430 0.199249 0.052 Uiso 1 1 calc R U . . .
H21B H 0.263308 0.688341 0.242861 0.052 Uiso 1 1 calc R U . . .
O12A O 0.3462(14) 0.8413(18) 0.1380(14) 0.036(10) Uani 0.168(14) 1 d D U P A 2

loop_
_atom_site_aniso_label
_atom_site_aniso_U_11
_atom_site_aniso_U_22
_atom_site_aniso_U_33
_atom_site_aniso_U_23
_atom_site_aniso_U_13
_atom_site_aniso_U_12
Sc1 0.0192(5) 0.0197(7) 0.0285(11) -0.0022(8) -0.0014(6) -0.0003(5)
Cl1 0.0205(7) 0.0355(10) 0.0531(15) 0.0006(12) -0.0015(9) -0.0002(6)
Cl2 0.0195(6) 0.0304(9) 0.0464(15) -0.0021(11) -0.0039(8) 0.0010(6)
O1 0.024(2) 0.026(3) 0.031(4) -0.002(3) 0.001(2) -0.0022(19)
O4 0.034(2) 0.026(3) 0.029(4) 0.000(3) 0.004(3) -0.0006(18)
O3 0.035(2) 0.032(3) 0.039(4) -0.001(3) -0.001(2) 0.010(2)
O5 0.032(3) 0.028(3) 0.029(4) -0.005(3) -0.002(2) -0.003(2)
O6 0.052(3) 0.044(4) 0.034(5) 0.005(3) 0.001(3) -0.003(3)
O2 0.037(3) 0.027(3) 0.032(4) -0.005(3) -0.002(2) 0.005(2)
C5 0.038(4) 0.029(5) 0.059(8) 0.004(5) 0.007(4) 0.004(3)
C2 0.045(4) 0.019(4) 0.046(7) 0.002(4) -0.004(4) 0.006(3)
C12 0.035(4) 0.030(5) 0.034(6) -0.002(4) 0.005(3) -0.003(3)
C4 0.043(4) 0.045(6) 0.033(7) -0.008(4) -0.007(4) 0.003(4)
C1 0.036(4) 0.028(5) 0.041(7) -0.005(4) -0.004(4) 0.001(3)
C11 0.049(4) 0.036(5) 0.043(7) 0.002(4) 0.003(4) -0.002(4)
C10 0.033(4) 0.048(6) 0.039(7) 0.004(5) -0.006(4) 0.001(3)
C3 0.061(5) 0.043(6) 0.027(6) -0.005(5) 0.000(4) 0.014(4)
C8 0.042(4) 0.024(5) 0.036(7) -0.009(4) -0.001(4) 0.008(3)
C7 0.035(4) 0.018(5) 0.042(7) -0.004(4) -0.002(4) 0.000(3)
C9 0.037(4) 0.042(6) 0.046(7) -0.003(4) -0.010(4) -0.012(3)
C6 0.040(4) 0.022(5) 0.041(7) 0.001(4) 0.006(4) 0.005(3)
Sc2 0.0186(5) 0.0211(7) 0.0285(11) 0.0004(7) -0.0022(6) -0.0009(4)
Cl3 0.0191(7) 0.0370(11) 0.0563(17) 0.0000(11) -0.0038(7) -0.0026(6)
Cl4 0.0189(6) 0.0296(10) 0.0480(14) 0.0036(12) 0.0007(8) -0.0007(6)
O7 0.034(2) 0.022(3) 0.028(4) 0.001(3) 0.000(2) 0.000(2)
O8 0.026(2) 0.026(3) 0.027(4) 0.002(3) 0.000(2) 0.0025(19)
O9 0.026(2) 0.030(3) 0.033(4) 0.000(3) -0.001(2) 0.002(2)
O12 0.035(4) 0.037(5) 0.050(6) -0.003(4) -0.007(3) 0.004(3)
O11 0.041(3) 0.026(3) 0.036(4) 0.002(3) -0.012(2) 0.002(2)
O10 0.026(2) 0.021(3) 0.039(5) 0.001(3) -0.003(2) 0.0000(17)
C24 0.035(4) 0.030(5) 0.041(7) 0.002(4) -0.001(4) 0.001(3)
C13 0.046(5) 0.027(5) 0.041(7) -0.001(4) -0.005(4) -0.004(3)
C14 0.045(4) 0.024(5) 0.038(7) -0.002(4) -0.006(4) 0.007(3)
C22 0.035(4) 0.067(7) 0.049(7) 0.010(6) -0.012(4) -0.007(4)
C17 0.035(4) 0.035(5) 0.037(7) 0.003(4) -0.001(4) -0.002(3)
C19 0.036(4) 0.023(5) 0.042(7) -0.001(4) -0.002(4) 0.000(3)
C18 0.034(4) 0.019(5) 0.047(7) 0.014(4) 0.005(4) 0.001(3)
C23 0.060(5) 0.037(5) 0.042(7) 0.007(5) -0.006(4) 0.002(4)
C16 0.034(4) 0.042(5) 0.022(5) 0.000(4) -0.005(3) 0.003(3)
C15 0.038(4) 0.043(5) 0.026(6) -0.006(4) 0.003(3) -0.002(3)
C20 0.045(4) 0.026(5) 0.042(7) -0.009(4) -0.007(4) 0.006(3)
Cl9 0.0759(13) 0.0410(14) 0.0356(16) -0.0050(12) 0.0107(11) -0.0150(10)
Cl10 0.0495(10) 0.0399(12) 0.058(2) 0.0103(12) 0.0084(11) 0.0116(8)
Cl12 0.0424(10) 0.0432(13) 0.065(2) 0.0125(12) 0.0083(10) -0.0051(8)
Cl11 0.0357(9) 0.0745(18) 0.064(2) -0.0266(15) -0.0156(10) 0.0106(10)
Al2 0.0293(10) 0.0354(13) 0.0331(17) 0.0007(13) -0.0008(10) -0.0018(8)
Cl5 0.0801(15) 0.0502(15) 0.0380(18) 0.0096(13) 0.0095(12) -0.0148(11)
Cl8 0.0424(9) 0.0594(14) 0.0586(19) -0.0097(14) 0.0142(11) -0.0157(9)
Cl7 0.0523(11) 0.0772(19) 0.0509(18) 0.0230(16) -0.0185(11) -0.0100(11)
Cl6 0.0543(12) 0.0666(18) 0.123(3) -0.0415(19) -0.0147(14) 0.0146(11)
Al1 0.0328(10) 0.0407(15) 0.0361(17) -0.0005(15) 0.0001(10) -0.0018(9)
C21 0.050(4) 0.043(6) 0.037(7) -0.005(5) -0.022(4) -0.009(4)
O12A 0.057(18) 0.032(17) 0.020(19) -0.012(15) -0.009(13) -0.002(13)

loop_
_atom_type_symbol
_atom_type_description
_atom_type_scat_dispersion_real
_atom_type_scat_dispersion_imag
_atom_type_scat_source
C C 0.0033 0.0016 'International Tables Vol C Tables 4.2.6.8 and 6.1.1.4'
H H 0.0000 0.0000 'International Tables Vol C Tables 4.2.6.8 and 6.1.1.4'
Al Al 0.0645 0.0514 'International Tables Vol C Tables 4.2.6.8 and 6.1.1.4'
Cl Cl 0.1484 0.1585 'International Tables Vol C Tables 4.2.6.8 and 6.1.1.4'
O O 0.0106 0.0060 'International Tables Vol C Tables 4.2.6.8 and 6.1.1.4'
Sc Sc 0.2519 0.3716 'International Tables Vol C Tables 4.2.6.8 and 6.1.1.4'

loop_
_exptl_crystal_face_index_h
_exptl_crystal_face_index_k
_exptl_crystal_face_index_l
_exptl_crystal_face_perp_dist
5 2 -2 0.1710
6 -3 1 0.1930
-2 -1 1 0.1490
-6 3 -1 0.1330
0 1 6 0.0190
-1 -1 -6 0.0780

loop_
_geom_angle_atom_site_label_1
_geom_angle_atom_site_label_2
_geom_angle_atom_site_label_3
_geom_angle
_geom_angle_site_symmetry_1
_geom_angle_site_symmetry_3
_geom_angle_publ_flag
Cl2 Sc1 Cl1 176.90(11) . . ?
O1 Sc1 Cl1 95.19(12) . . ?
O1 Sc1 Cl2 87.60(12) . . ?
O1 Sc1 O5 77.9(2) . . ?
O4 Sc1 Cl1 91.98(12) . . ?
O4 Sc1 Cl2 86.31(12) . . ?
O4 Sc1 O1 148.9(2) . . ?
O4 Sc1 O3 69.0(2) . . ?
O4 Sc1 O5 72.3(2) . . ?
O3 Sc1 Cl1 86.84(13) . . ?
O3 Sc1 Cl2 90.13(13) . . ?
O3 Sc1 O1 141.5(2) . . ?
O3 Sc1 O5 140.51(19) . . ?
O5 Sc1 Cl1 87.25(13) . . ?
O5 Sc1 Cl2 94.67(13) . . ?
O2 Sc1 Cl1 87.31(13) . . ?
O2 Sc1 Cl2 92.37(13) . . ?
O2 Sc1 O1 70.2(2) . . ?
O2 Sc1 O4 140.4(3) . . ?
O2 Sc1 O3 71.5(2) . . ?
O2 Sc1 O5 147.0(2) . . ?
C12 O1 Sc1 124.2(4) . . ?
C1 O1 Sc1 118.6(5) . . ?
C1 O1 C12 111.4(6) . . ?
C7 O4 Sc1 119.8(5) . . ?
C7 O4 C6 116.3(6) . . ?
C6 O4 Sc1 120.1(5) . . ?
C5 O3 Sc1 119.6(6) . . ?
C5 O3 C4 115.7(7) . . ?
C4 O3 Sc1 116.9(5) . . ?
C8 O5 Sc1 108.1(5) . . ?
C8 O5 C9 111.9(6) . . ?
C9 O5 Sc1 128.3(5) . . ?
C11 O6 C10 115.3(7) . . ?
C2 O2 Sc1 114.7(5) . . ?
C2 O2 C3 112.8(6) . . ?
C3 O2 Sc1 116.4(5) . . ?
O3 C5 H5A 110.6 . . ?
O3 C5 H5B 110.6 . . ?
O3 C5 C6 105.7(8) . . ?
H5A C5 H5B 108.7 . . ?
C6 C5 H5A 110.6 . . ?
C6 C5 H5B 110.6 . . ?
O2 C2 H2A 110.7 . . ?
O2 C2 H2B 110.7 . . ?
O2 C2 C1 105.4(6) . . ?
H2A C2 H2B 108.8 . . ?
C1 C2 H2A 110.7 . . ?
C1 C2 H2B 110.7 . . ?
O1 C12 H12A 109.0 . . ?
O1 C12 H12B 109.0 . . ?
O1 C12 C11 112.8(6) . . ?
H12A C12 H12B 107.8 . . ?
C11 C12 H12A 109.0 . . ?
C11 C12 H12B 109.0 . . ?
O3 C4 H4A 110.5 . . ?
O3 C4 H4B 110.5 . . ?
O3 C4 C3 106.0(7) . . ?
H4A C4 H4B 108.7 . . ?
C3 C4 H4A 110.5 . . ?
C3 C4 H4B 110.5 . . ?
O1 C1 C2 108.5(7) . . ?
O1 C1 H1A 110.0 . . ?
O1 C1 H1B 110.0 . . ?
C2 C1 H1A 110.0 . . ?
C2 C1 H1B 110.0 . . ?
H1A C1 H1B 108.4 . . ?
O6 C11 C12 113.3(7) . . ?
O6 C11 H11A 108.9 . . ?
O6 C11 H11B 108.9 . . ?
C12 C11 H11A 108.9 . . ?
C12 C11 H11B 108.9 . . ?
H11A C11 H11B 107.7 . . ?
O6 C10 H10A 109.4 . . ?
O6 C10 H10B 109.4 . . ?
O6 C10 C9 111.2(6) . . ?
H10A C10 H10B 108.0 . . ?
C9 C10 H10A 109.4 . . ?
C9 C10 H10B 109.4 . . ?
O2 C3 C4 105.2(7) . . ?
O2 C3 H3A 110.7 . . ?
O2 C3 H3B 110.7 . . ?
C4 C3 H3A 110.7 . . ?
C4 C3 H3B 110.7 . . ?
H3A C3 H3B 108.8 . . ?
O5 C8 H8A 109.8 . . ?
O5 C8 H8B 109.8 . . ?
O5 C8 C7 109.3(6) . . ?
H8A C8 H8B 108.3 . . ?
C7 C8 H8A 109.8 . . ?
C7 C8 H8B 109.8 . . ?
O4 C7 C8 104.2(6) . . ?
O4 C7 H7A 110.9 . . ?
O4 C7 H7B 110.9 . . ?
C8 C7 H7A 110.9 . . ?
C8 C7 H7B 110.9 . . ?
H7A C7 H7B 108.9 . . ?
O5 C9 C10 110.7(6) . . ?
O5 C9 H9A 109.5 . . ?
O5 C9 H9B 109.5 . . ?
C10 C9 H9A 109.5 . . ?
C10 C9 H9B 109.5 . . ?
H9A C9 H9B 108.1 . . ?
O4 C6 C5 105.3(7) . . ?
O4 C6 H6A 110.7 . . ?
O4 C6 H6B 110.7 . . ?
C5 C6 H6A 110.7 . . ?
C5 C6 H6B 110.7 . . ?
H6A C6 H6B 108.8 . . ?
Cl4 Sc2 Cl3 178.12(12) . . ?
O7 Sc2 Cl3 95.15(13) . . ?
O7 Sc2 Cl4 85.50(12) . . ?
O7 Sc2 O11 77.5(2) . . ?
O8 Sc2 Cl3 87.33(12) . . ?
O8 Sc2 Cl4 91.20(12) . . ?
O8 Sc2 O7 71.5(2) . . ?
O8 Sc2 O9 70.8(2) . . ?
O8 Sc2 O11 147.9(2) . . ?
O8 Sc2 O10 140.4(2) . . ?
O9 Sc2 Cl3 85.92(13) . . ?
O9 Sc2 Cl4 92.49(13) . . ?
O9 Sc2 O7 142.2(2) . . ?
O9 Sc2 O11 140.2(2) . . ?
O9 Sc2 O10 69.8(2) . . ?
O11 Sc2 Cl3 87.21(14) . . ?
O11 Sc2 Cl4 94.66(14) . . ?
O10 Sc2 Cl3 93.73(12) . . ?
O10 Sc2 Cl4 86.65(12) . . ?
O10 Sc2 O7 147.3(2) . . ?
O10 Sc2 O11 71.6(2) . . ?
C24 O7 Sc2 122.6(4) . . ?
C13 O7 Sc2 116.8(5) . . ?
C13 O7 C24 111.9(6) . . ?
C14 O8 Sc2 115.5(5) . . ?
C15 O8 Sc2 116.2(5) . . ?
C15 O8 C14 113.8(6) . . ?
C17 O9 Sc2 120.6(5) . . ?
C16 O9 Sc2 119.4(5) . . ?
C16 O9 C17 114.7(6) . . ?
C22 O12 C23 115.7(6) . . ?
C20 O11 Sc2 109.6(5) . . ?
C20 O11 C21 112.8(6) . . ?
C21 O11 Sc2 127.6(5) . . ?
C19 O10 Sc2 119.7(5) . . ?
C18 O10 Sc2 118.2(5) . . ?
C18 O10 C19 114.9(6) . . ?
O7 C24 H24A 109.3 . . ?
O7 C24 H24B 109.3 . . ?
O7 C24 C23 111.7(6) . . ?
H24A C24 H24B 107.9 . . ?
C23 C24 H24A 109.3 . . ?
C23 C24 H24B 109.3 . . ?
O7 C13 H13A 110.2 . . ?
O7 C13 H13B 110.2 . . ?
O7 C13 C14 107.7(7) . . ?
H13A C13 H13B 108.5 . . ?
C14 C13 H13A 110.2 . . ?
C14 C13 H13B 110.2 . . ?
O8 C14 C13 105.6(7) . . ?
O8 C14 H14A 110.6 . . ?
O8 C14 H14B 110.6 . . ?
C13 C14 H14A 110.6 . . ?
C13 C14 H14B 110.6 . . ?
H14A C14 H14B 108.8 . . ?
O12 C22 H22A 108.1 . . ?
O12 C22 H22B 108.1 . . ?
O12 C22 C21 116.8(9) . . ?
H22C C22 H22D 104.5 . . ?
H22A C22 H22B 107.3 . . ?
C21 C22 H22C 101.3 . . ?
C21 C22 H22D 101.3 . . ?
C21 C22 H22A 108.1 . . ?
C21 C22 H22B 108.1 . . ?
O12A C22 H22C 101.3 . . ?
O12A C22 H22D 101.3 . . ?
O12A C22 C21 142.7(14) . . ?
O9 C17 H17A 110.8 . . ?
O9 C17 H17B 110.8 . . ?
O9 C17 C18 104.8(7) . . ?
H17A C17 H17B 108.9 . . ?
C18 C17 H17A 110.8 . . ?
C18 C17 H17B 110.8 . . ?
O10 C19 H19A 111.2 . . ?
O10 C19 H19B 111.2 . . ?
O10 C19 C20 102.9(7) . . ?
H19A C19 H19B 109.1 . . ?
C20 C19 H19A 111.2 . . ?
C20 C19 H19B 111.2 . . ?
O10 C18 C17 106.3(6) . . ?
O10 C18 H18A 110.5 . . ?
O10 C18 H18B 110.5 . . ?
C17 C18 H18A 110.5 . . ?
C17 C18 H18B 110.5 . . ?
H18A C18 H18B 108.7 . . ?
O12 C23 C24 112.8(8) . . ?
O12 C23 H23A 109.0 . . ?
O12 C23 H23B 109.0 . . ?
C24 C23 H23C 109.7 . . ?
C24 C23 H23D 109.7 . . ?
C24 C23 H23A 109.0 . . ?
C24 C23 H23B 109.0 . . ?
H23C C23 H23D 108.2 . . ?
H23A C23 H23B 107.8 . . ?
O12A C23 C24 110.0(15) . . ?
O12A C23 H23C 109.7 . . ?
O12A C23 H23D 109.7 . . ?
O9 C16 H16A 110.9 . . ?
O9 C16 H16B 110.9 . . ?
O9 C16 C15 104.5(6) . . ?
H16A C16 H16B 108.9 . . ?
C15 C16 H16A 110.9 . . ?
C15 C16 H16B 110.9 . . ?
O8 C15 C16 106.3(6) . . ?
O8 C15 H15A 110.5 . . ?
O8 C15 H15B 110.5 . . ?
C16 C15 H15A 110.5 . . ?
C16 C15 H15B 110.5 . . ?
H15A C15 H15B 108.7 . . ?
O11 C20 C19 108.6(7) . . ?
O11 C20 H20A 110.0 . . ?
O11 C20 H20B 110.0 . . ?
C19 C20 H20A 110.0 . . ?
C19 C20 H20B 110.0 . . ?
H20A C20 H20B 108.4 . . ?
Cl9 Al2 Cl10 106.67(15) . . ?
Cl12 Al2 Cl9 111.30(15) . . ?
Cl12 Al2 Cl10 110.77(12) . . ?
Cl12 Al2 Cl11 108.20(16) . . ?
Cl11 Al2 Cl9 109.91(13) . . ?
Cl11 Al2 Cl10 109.98(14) . . ?
Cl5 Al1 Cl8 107.49(16) . . ?
Cl5 Al1 Cl7 109.25(14) . . ?
Cl5 Al1 Cl6 109.73(18) . . ?
Cl7 Al1 Cl8 111.29(16) . . ?
Cl7 Al1 Cl6 109.61(17) . . ?
Cl6 Al1 Cl8 109.44(13) . . ?
O11 C21 H21A 109.2 . . ?
O11 C21 H21B 109.2 . . ?
C22 C21 O11 112.1(7) . . ?
C22 C21 H21A 109.2 . . ?
C22 C21 H21B 109.2 . . ?
H21A C21 H21B 107.9 . . ?
C23 O12A C22 120(2) . . ?

loop_
_geom_bond_atom_site_label_1
_geom_bond_atom_site_label_2
_geom_bond_distance
_geom_bond_site_symmetry_2
_geom_bond_publ_flag
Sc1 Cl1 2.437(2) . ?
Sc1 Cl2 2.417(2) . ?
Sc1 O1 2.238(6) . ?
Sc1 O4 2.209(5) . ?
Sc1 O3 2.215(7) . ?
Sc1 O5 2.259(6) . ?
Sc1 O2 2.198(6) . ?
O1 C12 1.447(10) . ?
O1 C1 1.431(9) . ?
O4 C7 1.431(11) . ?
O4 C6 1.445(11) . ?
O3 C5 1.426(10) . ?
O3 C4 1.432(10) . ?
O5 C8 1.464(9) . ?
O5 C9 1.472(9) . ?
O6 C11 1.424(10) . ?
O6 C10 1.432(10) . ?
O2 C2 1.441(10) . ?
O2 C3 1.447(12) . ?
C5 H5A 0.9900 . ?
C5 H5B 0.9900 . ?
C5 C6 1.484(13) . ?
C2 H2A 0.9900 . ?
C2 H2B 0.9900 . ?
C2 C1 1.484(13) . ?
C12 H12A 0.9900 . ?
C12 H12B 0.9900 . ?
C12 C11 1.516(13) . ?
C4 H4A 0.9900 . ?
C4 H4B 0.9900 . ?
C4 C3 1.501(12) . ?
C1 H1A 0.9900 . ?
C1 H1B 0.9900 . ?
C11 H11A 0.9900 . ?
C11 H11B 0.9900 . ?
C10 H10A 0.9900 . ?
C10 H10B 0.9900 . ?
C10 C9 1.495(12) . ?
C3 H3A 0.9900 . ?
C3 H3B 0.9900 . ?
C8 H8A 0.9900 . ?
C8 H8B 0.9900 . ?
C8 C7 1.493(13) . ?
C7 H7A 0.9900 . ?
C7 H7B 0.9900 . ?
C9 H9A 0.9900 . ?
C9 H9B 0.9900 . ?
C6 H6A 0.9900 . ?
C6 H6B 0.9900 . ?
Sc2 Cl3 2.442(2) . ?
Sc2 Cl4 2.425(2) . ?
Sc2 O7 2.237(6) . ?
Sc2 O8 2.196(6) . ?
Sc2 O9 2.203(6) . ?
Sc2 O11 2.238(7) . ?
Sc2 O10 2.217(5) . ?
O7 C24 1.453(11) . ?
O7 C13 1.449(10) . ?
O8 C14 1.445(9) . ?
O8 C15 1.435(11) . ?
O9 C17 1.443(10) . ?
O9 C16 1.439(10) . ?
O12 C22 1.377(11) . ?
O12 C23 1.466(9) . ?
O11 C20 1.460(9) . ?
O11 C21 1.481(9) . ?
O10 C19 1.447(11) . ?
O10 C18 1.442(11) . ?
C24 H24A 0.9900 . ?
C24 H24B 0.9900 . ?
C24 C23 1.505(12) . ?
C13 H13A 0.9900 . ?
C13 H13B 0.9900 . ?
C13 C14 1.487(13) . ?
C14 H14A 0.9900 . ?
C14 H14B 0.9900 . ?
C22 H22C 0.9900 . ?
C22 H22D 0.9900 . ?
C22 H22A 0.9900 . ?
C22 H22B 0.9900 . ?
C22 C21 1.445(14) . ?
C22 O12A 1.39(2) . ?
C17 H17A 0.9900 . ?
C17 H17B 0.9900 . ?
C17 C18 1.501(13) . ?
C19 H19A 0.9900 . ?
C19 H19B 0.9900 . ?
C19 C20 1.487(13) . ?
C18 H18A 0.9900 . ?
C18 H18B 0.9900 . ?
C23 H23C 0.9900 . ?
C23 H23D 0.9900 . ?
C23 H23A 0.9900 . ?
C23 H23B 0.9900 . ?
C23 O12A 1.382(19) . ?
C16 H16A 0.9900 . ?
C16 H16B 0.9900 . ?
C16 C15 1.504(11) . ?
C15 H15A 0.9900 . ?
C15 H15B 0.9900 . ?
C20 H20A 0.9900 . ?
C20 H20B 0.9900 . ?
Cl9 Al2 2.141(4) . ?
Cl10 Al2 2.145(3) . ?
Cl12 Al2 2.121(3) . ?
Cl11 Al2 2.135(3) . ?
Cl5 Al1 2.118(4) . ?
Cl8 Al1 2.144(3) . ?
Cl7 Al1 2.134(3) . ?
Cl6 Al1 2.141(3) . ?
C21 H21A 0.9900 . ?
C21 H21B 0.9900 . ?

loop_
_geom_torsion_atom_site_label_1
_geom_torsion_atom_site_label_2
_geom_torsion_atom_site_label_3
_geom_torsion_atom_site_label_4
_geom_torsion
_geom_torsion_site_symmetry_1
_geom_torsion_site_symmetry_2
_geom_torsion_site_symmetry_3
_geom_torsion_site_symmetry_4
_geom_torsion_publ_flag
Sc1 O1 C12 C11 119.0(6) . . . . ?
Sc1 O1 C1 C2 -22.1(7) . . . . ?
Sc1 O4 C7 C8 28.8(6) . . . . ?
Sc1 O4 C6 C5 -38.2(7) . . . . ?
Sc1 O3 C5 C6 -41.4(7) . . . . ?
Sc1 O3 C4 C3 40.4(8) . . . . ?
Sc1 O5 C8 C7 53.6(7) . . . . ?
Sc1 O5 C9 C10 66.7(9) . . . . ?
Sc1 O2 C2 C1 -52.3(7) . . . . ?
Sc1 O2 C3 C4 44.1(8) . . . . ?
O1 C12 C11 O6 -81.3(9) . . . . ?
O3 C5 C6 O4 46.8(7) . . . . ?
O3 C4 C3 O2 -51.8(9) . . . . ?
O5 C8 C7 O4 -53.0(8) . . . . ?
O6 C10 C9 O5 66.5(10) . . . . ?
O2 C2 C1 O1 45.4(8) . . . . ?
C5 O3 C4 C3 -170.3(6) . . . . ?
C2 O2 C3 C4 179.7(6) . . . . ?
C12 O1 C1 C2 -176.4(6) . . . . ?
C4 O3 C5 C6 170.3(6) . . . . ?
C1 O1 C12 C11 -88.5(8) . . . . ?
C11 O6 C10 C9 -117.2(8) . . . . ?
C10 O6 C11 C12 69.2(9) . . . . ?
C3 O2 C2 C1 171.3(7) . . . . ?
C8 O5 C9 C10 -155.3(7) . . . . ?
C7 O4 C6 C5 163.7(6) . . . . ?
C9 O5 C8 C7 -92.8(8) . . . . ?
C6 O4 C7 C8 -173.0(5) . . . . ?
Sc2 O7 C24 C23 122.8(6) . . . . ?
Sc2 O7 C13 C14 -31.7(7) . . . . ?
Sc2 O8 C14 C13 -48.8(7) . . . . ?
Sc2 O8 C15 C16 46.4(7) . . . . ?
Sc2 O9 C17 C18 -37.3(7) . . . . ?
Sc2 O9 C16 C15 36.0(7) . . . . ?
Sc2 O11 C20 C19 54.5(7) . . . . ?
Sc2 O11 C21 C22 106.1(9) . . . . ?
Sc2 O10 C19 C20 31.6(6) . . . . ?
Sc2 O10 C18 C17 -41.8(6) . . . . ?
O7 C24 C23 O12 -51.1(10) . . . . ?
O7 C24 C23 O12A -108.5(13) . . . . ?
O7 C13 C14 O8 49.5(8) . . . . ?
O9 C17 C18 O10 46.8(7) . . . . ?
O9 C16 C15 O8 -49.7(7) . . . . ?
O12 C22 C21 O11 -76.7(9) . . . . ?
O10 C19 C20 O11 -54.1(7) . . . . ?
C24 O7 C13 C14 179.7(6) . . . . ?
C24 C23 O12A C22 71(3) . . . . ?
C13 O7 C24 C23 -90.8(8) . . . . ?
C14 O8 C15 C16 -175.7(6) . . . . ?
C22 O12 C23 C24 -67.2(11) . . . . ?
C17 O9 C16 C15 -169.5(6) . . . . ?
C19 O10 C18 C17 167.8(6) . . . . ?
C18 O10 C19 C20 -178.4(5) . . . . ?
C23 O12 C22 C21 106.8(9) . . . . ?
C16 O9 C17 C18 168.5(6) . . . . ?
C15 O8 C14 C13 173.0(6) . . . . ?
C20 O11 C21 C22 -112.2(9) . . . . ?
C21 O11 C20 C19 -94.1(9) . . . . ?
C21 C22 O12A C23 -55(4) . . . . ?
O12A C22 C21 O11 -10(3) . . . . ?

loop_
_twin_individual_id
_twin_individual_mass_fraction_refined
1 0.42(6)
2 0.58(6)
